data_7124554
loop_
_publ_author_name
'Yin, Haolin'
'Robinson, Jerome R.'
'Carroll, Patrick J.'
'Walsh, Patrick J.'
'Schelter, Eric J.'

_publ_section_title
;
 \k&#x00B2;-Coordination of 18-crown-6 to Ce(III) cations: solution
 dynamics and reactivity.
;
_journal_issue 26
_journal_name_full 'Chemical communications (Cambridge, England)'
_journal_page_first 3470
_journal_page_last 3472
_journal_paper_doi 10.1039/c4cc00448e
_journal_volume 50
_journal_year 2014
_chemical_formula_sum 'C70 H86 Ce2 F30 N6 O7 Si6'
_chemical_formula_weight 2142.23
_space_group_IT_number 14
_space_group_name_Hall '-P 2ybc'
_space_group_name_H-M_alt 'P 1 21/c 1'
_symmetry_cell_setting monoclinic
_symmetry_Int_Tables_number 14
_symmetry_space_group_name_H-M 'P 1 21/c 1'
_atom_sites_solution_hydrogens geom
_atom_sites_solution_primary direct
_audit_creation_method SHELXL-97
_cell_angle_alpha 90.00
_cell_angle_beta 95.641(6)
_cell_angle_gamma 90.00
_cell_formula_units_Z 4
_cell_length_a 12.1930(16)
_cell_length_b 18.164(3)
_cell_length_c 40.779(6)
_cell_measurement_temperature 100(1)
_cell_volume 8988(2)
_computing_data_collection 'Bruker APEX2'
_computing_data_reduction 'Bruker SAINT'
_computing_structure_refinement 'SHELXL-97 (Sheldrick, 2008)'
_computing_structure_solution 'SHELXS-97 (Sheldrick, 2008)'
_diffrn_ambient_temperature 100(1)
_diffrn_measured_fraction_theta_full 0.995
_diffrn_measured_fraction_theta_max 0.995
_diffrn_measurement_device 'CCD Area Detector'
_diffrn_measurement_device_type 'Bruker APEXII'
_diffrn_measurement_method 'phi and omega scans'
_diffrn_radiation_monochromator graphite
_diffrn_radiation_source 'sealed tube'
_diffrn_radiation_type MoK\a
_diffrn_radiation_wavelength 0.71073
_diffrn_reflns_av_R_equivalents 0.0289
_diffrn_reflns_av_sigmaI/netI 0.0190
_diffrn_reflns_limit_h_max 15
_diffrn_reflns_limit_h_min -15
_diffrn_reflns_limit_k_max 23
_diffrn_reflns_limit_k_min -23
_diffrn_reflns_limit_l_max 52
_diffrn_reflns_limit_l_min -47
_diffrn_reflns_number 131989
_diffrn_reflns_theta_full 27.51
_diffrn_reflns_theta_max 27.51
_diffrn_reflns_theta_min 1.50
_exptl_absorpt_coefficient_mu 1.193
_exptl_absorpt_correction_T_max 0.7456
_exptl_absorpt_correction_T_min 0.6804
_exptl_absorpt_correction_type multi-scan
_exptl_absorpt_process_details '(SADABS; Sheldrick, 2007)'
_exptl_crystal_density_diffrn 1.583
_exptl_crystal_density_method 'not measured'
_exptl_crystal_F_000 4296
_exptl_crystal_size_max 0.38
_exptl_crystal_size_mid 0.25
_exptl_crystal_size_min 0.20
_refine_diff_density_max 1.060
_refine_diff_density_min -1.845
_refine_diff_density_rms 0.089
_refine_ls_extinction_method none
_refine_ls_goodness_of_fit_ref 1.181
_refine_ls_hydrogen_treatment constr
_refine_ls_matrix_type full
_refine_ls_number_parameters 1142
_refine_ls_number_reflns 20569
_refine_ls_number_restraints 88
_refine_ls_restrained_S_all 1.185
_refine_ls_R_factor_all 0.0448
_refine_ls_R_factor_gt 0.0410
_refine_ls_shift/su_max 0.032
_refine_ls_shift/su_mean 0.001
_refine_ls_structure_factor_coef Fsqd
_refine_ls_weighting_details 'calc w=1/[\s^2^(Fo^2^)+(0.0148P)^2^+30.0972P] where P=(Fo^2^+2Fc^2^)/3'
_refine_ls_weighting_scheme calc
_refine_ls_wR_factor_gt 0.0891
_refine_ls_wR_factor_ref 0.0904
_reflns_number_gt 18864
_reflns_number_total 20569
_reflns_threshold_expression >2sigma(I)
_cod_data_source_file c4cc00448e2.cif
_cod_data_source_block cmpd3
_cod_original_sg_symbol_H-M 'P 21/c     '
_cod_database_code 7124554

loop_
_symmetry_equiv_pos_as_xyz
'x, y, z'
'-x, y+1/2, -z+1/2'
'-x, -y, -z'
'x, -y-1/2, z-1/2'

loop_
_atom_site_label
_atom_site_type_symbol
_atom_site_fract_x
_atom_site_fract_y
_atom_site_fract_z
_atom_site_U_iso_or_equiv
_atom_site_adp_type
_atom_site_occupancy
_atom_site_symmetry_multiplicity
_atom_site_calc_flag
_atom_site_refinement_flags
_atom_site_disorder_assembly
_atom_site_disorder_group
Ce1 Ce 0.587304(13) 0.211844(10) 0.172761(4) 0.01722(4) Uani 1 1 d . . .
N1 N 0.4412(2) 0.12359(15) 0.16113(7) 0.0218(5) Uani 1 1 d . . .
N2 N 0.5582(2) 0.24528(15) 0.11336(6) 0.0197(5) Uani 1 1 d . . .
N3 N 0.7715(2) 0.18033(15) 0.20343(7) 0.0204(5) Uani 1 1 d . . .
N4 N 0.5600(2) 0.30505(15) 0.21296(7) 0.0224(6) Uani 1 1 d . . .
Si1 Si 0.37105(9) 0.08241(6) 0.19110(3) 0.0305(2) Uani 1 1 d . . .
Si2 Si 0.51675(8) 0.33325(5) 0.09979(2) 0.02345(19) Uani 1 1 d . . .
Si3 Si 0.79689(8) 0.09076(6) 0.21720(3) 0.0279(2) Uani 1 1 d . . .
Si4 Si 0.43747(8) 0.34974(5) 0.21804(2) 0.02390(19) Uani 1 1 d . . .
C1 C 0.4027(3) 0.10423(18) 0.12882(8) 0.0228(7) Uani 1 1 d . . .
C2 C 0.3217(3) 0.1448(2) 0.10991(9) 0.0266(7) Uani 1 1 d . . .
C3 C 0.2858(3) 0.1284(2) 0.07764(9) 0.0336(8) Uani 1 1 d . . .
C4 C 0.3275(3) 0.0685(2) 0.06243(9) 0.0347(9) Uani 1 1 d . . .
C5 C 0.4058(3) 0.0259(2) 0.07991(9) 0.0316(8) Uani 1 1 d . . .
C6 C 0.4423(3) 0.04420(19) 0.11218(9) 0.0259(7) Uani 1 1 d . . .
C7 C 0.4315(4) 0.1197(2) 0.23161(10) 0.0454(11) Uani 1 1 d . . .
H7a H 0.5062 0.1030 0.2359 0.068 Uiso 1 1 calc R . .
H7b H 0.3891 0.1027 0.2487 0.068 Uiso 1 1 calc R . .
H7c H 0.4301 0.1725 0.2309 0.068 Uiso 1 1 calc R . .
C8 C 0.3837(4) -0.0203(2) 0.19048(10) 0.0401(10) Uani 1 1 d . . .
H8a H 0.3491 -0.0390 0.1700 0.060 Uiso 1 1 calc R . .
H8b H 0.3482 -0.0409 0.2084 0.060 Uiso 1 1 calc R . .
H8c H 0.4602 -0.0338 0.1928 0.060 Uiso 1 1 calc R . .
C9 C 0.2207(4) 0.1033(3) 0.18624(15) 0.0623(15) Uani 1 1 d . . .
H9a H 0.2100 0.1555 0.1877 0.093 Uiso 1 1 calc R . .
H9b H 0.1857 0.0792 0.2034 0.093 Uiso 1 1 calc R . .
H9c H 0.1890 0.0860 0.1652 0.093 Uiso 1 1 calc R . .
C10 C 0.5890(3) 0.19343(18) 0.09167(8) 0.0231(7) Uani 1 1 d . . .
C11 C 0.6703(3) 0.14114(19) 0.10111(8) 0.0255(7) Uani 1 1 d . . .
C12 C 0.7075(4) 0.0877(2) 0.08095(9) 0.0341(8) Uani 1 1 d . . .
C13 C 0.6632(4) 0.0826(2) 0.04873(10) 0.0406(10) Uani 1 1 d . . .
C14 C 0.5820(4) 0.1308(2) 0.03796(9) 0.0369(9) Uani 1 1 d . . .
C15 C 0.5457(3) 0.1837(2) 0.05858(9) 0.0302(8) Uani 1 1 d . . .
C16 C 0.3654(3) 0.3462(2) 0.08858(10) 0.0365(9) Uani 1 1 d . . .
H16a H 0.3392 0.3099 0.0726 0.055 Uiso 1 1 calc R . .
H16b H 0.3521 0.3945 0.0795 0.055 Uiso 1 1 calc R . .
H16c H 0.3271 0.3408 0.1079 0.055 Uiso 1 1 calc R . .
C17 C 0.5926(3) 0.3632(2) 0.06457(9) 0.0319(8) Uani 1 1 d . . .
H17a H 0.6697 0.3533 0.0695 0.048 Uiso 1 1 calc R . .
H17b H 0.5818 0.4151 0.0610 0.048 Uiso 1 1 calc R . .
H17c H 0.5652 0.3368 0.0451 0.048 Uiso 1 1 calc R . .
C18 C 0.5578(3) 0.39709(19) 0.13473(9) 0.0298(8) Uani 1 1 d . . .
H18a H 0.5319 0.3781 0.1545 0.045 Uiso 1 1 calc R . .
H18b H 0.5259 0.4447 0.1300 0.045 Uiso 1 1 calc R . .
H18c H 0.6366 0.4013 0.1376 0.045 Uiso 1 1 calc R . .
C19 C 0.8540(3) 0.23188(18) 0.20407(8) 0.0220(6) Uani 1 1 d . . .
C20 C 0.8498(3) 0.29008(19) 0.18166(8) 0.0229(6) Uani 1 1 d . . .
C21 C 0.9268(3) 0.34524(19) 0.18089(9) 0.0268(7) Uani 1 1 d . . .
C22 C 1.0182(3) 0.3461(2) 0.20366(10) 0.0297(8) Uani 1 1 d . . .
C23 C 1.0287(3) 0.2903(3) 0.22611(10) 0.0400(10) Uani 1 1 d . . .
C24 C 0.9498(3) 0.2360(2) 0.22659(10) 0.0353(9) Uani 1 1 d . . .
C25 C 0.9261(4) 0.0539(3) 0.20311(18) 0.079(2) Uani 1 1 d . . .
H25a H 0.9234 0.0583 0.1796 0.118 Uiso 1 1 calc R . .
H25b H 0.9341 0.0031 0.2093 0.118 Uiso 1 1 calc R . .
H25c H 0.9878 0.0814 0.2132 0.118 Uiso 1 1 calc R . .
C26 C 0.7931(4) 0.0761(3) 0.26245(11) 0.0501(13) Uani 1 1 d . . .
H26a H 0.8454 0.1082 0.2744 0.075 Uiso 1 1 calc R . .
H26b H 0.8115 0.0258 0.2678 0.075 Uiso 1 1 calc R . .
H26c H 0.7205 0.0867 0.2684 0.075 Uiso 1 1 calc R . .
C27 C 0.6836(4) 0.0335(2) 0.19680(10) 0.0389(9) Uani 1 1 d . . .
H27a H 0.6139 0.0534 0.2014 0.058 Uiso 1 1 calc R . .
H27b H 0.6904 -0.0160 0.2050 0.058 Uiso 1 1 calc R . .
H27c H 0.6880 0.0334 0.1734 0.058 Uiso 1 1 calc R . .
C28 C 0.6507(3) 0.32518(19) 0.23483(8) 0.0243(7) Uani 1 1 d . . .
C29 C 0.7183(3) 0.38554(19) 0.22992(9) 0.0268(7) Uani 1 1 d . . .
C30 C 0.8107(3) 0.4032(2) 0.25075(10) 0.0309(8) Uani 1 1 d . . .
C31 C 0.8401(3) 0.3603(3) 0.27798(11) 0.0423(10) Uani 1 1 d . . .
C32 C 0.7764(3) 0.3008(3) 0.28419(11) 0.0449(11) Uani 1 1 d . . .
C33 C 0.6837(3) 0.2841(2) 0.26308(10) 0.0325(8) Uani 1 1 d . . .
C34 C 0.4486(4) 0.4520(2) 0.21491(10) 0.0384(9) Uani 1 1 d . . .
H34a H 0.4997 0.4700 0.2325 0.058 Uiso 1 1 calc R . .
H34b H 0.3776 0.4738 0.2165 0.058 Uiso 1 1 calc R . .
H34c H 0.4742 0.4648 0.1941 0.058 Uiso 1 1 calc R . .
C35 C 0.3343(3) 0.3138(2) 0.18519(9) 0.0343(8) Uani 1 1 d . . .
H35a H 0.3556 0.3275 0.1640 0.051 Uiso 1 1 calc R . .
H35b H 0.2632 0.3342 0.1880 0.051 Uiso 1 1 calc R . .
H35c H 0.3310 0.2611 0.1867 0.051 Uiso 1 1 calc R . .
C36 C 0.3883(3) 0.3311(2) 0.25922(9) 0.0314(8) Uani 1 1 d . . .
H36a H 0.3698 0.2799 0.2608 0.047 Uiso 1 1 calc R . .
H36b H 0.3243 0.3605 0.2618 0.047 Uiso 1 1 calc R . .
H36c H 0.4455 0.3432 0.2762 0.047 Uiso 1 1 calc R . .
F1 F 0.27703(18) 0.20352(13) 0.12366(5) 0.0346(5) Uani 1 1 d . . .
F2 F 0.2105(2) 0.17132(16) 0.06045(6) 0.0504(7) Uani 1 1 d . . .
F3 F 0.2937(2) 0.05273(16) 0.03082(6) 0.0511(7) Uani 1 1 d . . .
F4 F 0.4483(2) -0.03273(14) 0.06547(6) 0.0454(6) Uani 1 1 d . . .
F5 F 0.52214(18) 0.00150(12) 0.12776(5) 0.0331(5) Uani 1 1 d . . .
F6 F 0.71723(17) 0.14361(11) 0.13295(5) 0.0281(4) Uani 1 1 d . . .
F7 F 0.7880(2) 0.04154(14) 0.09291(6) 0.0484(7) Uani 1 1 d . . .
F8 F 0.6980(3) 0.03037(14) 0.02872(6) 0.0608(8) Uani 1 1 d . . .
F9 F 0.5335(3) 0.12588(14) 0.00681(6) 0.0533(7) Uani 1 1 d . . .
F10 F 0.4607(2) 0.22667(12) 0.04609(5) 0.0380(5) Uani 1 1 d . . .
F11 F 0.75990(16) 0.29330(11) 0.15886(5) 0.0292(4) Uani 1 1 d . . .
F12 F 0.91229(19) 0.39866(12) 0.15807(6) 0.0411(6) Uani 1 1 d . . .
F13 F 1.09261(18) 0.40076(13) 0.20372(6) 0.0410(6) Uani 1 1 d . . .
F14 F 1.1157(2) 0.28998(18) 0.24925(7) 0.0664(9) Uani 1 1 d . . .
F15 F 0.9657(2) 0.18595(18) 0.25109(7) 0.0646(10) Uani 1 1 d . . .
F16 F 0.69673(19) 0.42818(11) 0.20304(5) 0.0335(5) Uani 1 1 d . . .
F17 F 0.87262(19) 0.46185(13) 0.24427(6) 0.0410(5) Uani 1 1 d . . .
F18 F 0.9309(2) 0.37697(19) 0.29829(8) 0.0673(9) Uani 1 1 d . . .
F19 F 0.8044(2) 0.2582(2) 0.31066(8) 0.0750(11) Uani 1 1 d . . .
F20 F 0.62428(18) 0.22511(14) 0.27034(6) 0.0420(6) Uani 1 1 d . . .
F21 F 1.0694(2) 0.63756(16) 0.12472(6) 0.0521(7) Uani 1 1 d . . .
F22 F 1.1674(2) 0.51519(15) 0.10651(6) 0.0475(6) Uani 1 1 d . . .
F23 F 1.16654(19) 0.47866(14) 0.04177(6) 0.0431(6) Uani 1 1 d . . .
F24 F 1.0612(2) 0.56789(15) -0.00490(6) 0.0440(6) Uani 1 1 d . . .
F25 F 0.9605(2) 0.69010(15) 0.01212(6) 0.0459(6) Uani 1 1 d . . .
F26 F 0.54494(18) 0.54493(11) 0.08696(5) 0.0318(5) Uani 1 1 d . A .
F27 F 0.41027(19) 0.49889(12) 0.03535(6) 0.0381(5) Uani 1 1 d . . .
F28 F 0.29045(18) 0.59664(14) -0.00355(5) 0.0378(5) Uani 1 1 d . A .
F29 F 0.3187(2) 0.74355(14) 0.00773(6) 0.0435(6) Uani 1 1 d . . .
F30 F 0.45272(18) 0.79168(12) 0.05918(6) 0.0339(5) Uani 1 1 d . A .
C37 C 1.0082(3) 0.6707(2) 0.06946(11) 0.0344(8) Uani 1 1 d . A .
C38 C 1.0634(3) 0.6223(2) 0.09204(11) 0.0388(9) Uani 1 1 d . . .
C39 C 1.1163(3) 0.5589(2) 0.08326(11) 0.0364(9) Uani 1 1 d . . .
C40 C 1.1163(3) 0.5404(2) 0.05058(10) 0.0346(9) Uani 1 1 d . . .
C41 C 1.0635(3) 0.5857(2) 0.02723(10) 0.0341(8) Uani 1 1 d . . .
C42 C 1.0103(3) 0.6489(2) 0.03650(10) 0.0336(8) Uani 1 1 d . . .
Ce2 Ce 0.772939(15) 0.706805(10) 0.096425(4) 0.02034(5) Uani 1 1 d . A .
N5 N 0.9571(2) 0.73501(18) 0.07918(9) 0.0359(8) Uani 1 1 d . . .
N6 N 0.5764(2) 0.69301(16) 0.10348(7) 0.0233(6) Uani 1 1 d . . .
Si5 Si 1.0402(5) 0.8136(3) 0.07097(10) 0.0356(9) Uani 0.50 1 d PDU A 1
C43 C 0.9998(9) 0.8934(6) 0.0973(3) 0.078(4) Uani 0.50 1 d PDU A 1
H43a H 1.0010 0.8777 0.1198 0.117 Uiso 0.50 1 calc PR A 1
H43b H 0.9269 0.9097 0.0895 0.117 Uiso 0.50 1 calc PR A 1
H43c H 1.0510 0.9332 0.0958 0.117 Uiso 0.50 1 calc PR A 1
C44 C 1.1881(6) 0.7888(6) 0.0865(3) 0.058(3) Uani 0.50 1 d PDU A 1
H44a H 1.1910 0.7731 0.1090 0.087 Uiso 0.50 1 calc PR A 1
H44b H 1.2344 0.8311 0.0849 0.087 Uiso 0.50 1 calc PR A 1
H44c H 1.2133 0.7497 0.0733 0.087 Uiso 0.50 1 calc PR A 1
C45 C 1.0386(10) 0.8448(6) 0.02671(18) 0.083(4) Uani 0.50 1 d PDU A 1
H45a H 1.0593 0.8045 0.0134 0.125 Uiso 0.50 1 calc PR A 1
H45b H 1.0898 0.8846 0.0254 0.125 Uiso 0.50 1 calc PR A 1
H45c H 0.9658 0.8611 0.0189 0.125 Uiso 0.50 1 calc PR A 1
Si5' Si 1.0454(5) 0.8089(4) 0.08352(12) 0.0523(13) Uani 0.50 1 d PDU A 2
C43' C 0.9678(8) 0.8980(5) 0.0754(3) 0.065(3) Uani 0.50 1 d PDU A 2
H43a' H 0.9152 0.9039 0.0912 0.097 Uiso 0.50 1 calc PR A 2
H43b' H 0.9300 0.8970 0.0536 0.097 Uiso 0.50 1 calc PR A 2
H43c' H 1.0188 0.9384 0.0772 0.097 Uiso 0.50 1 calc PR A 2
C44' C 1.1494(9) 0.7991(6) 0.0519(3) 0.085(4) Uani 0.50 1 d PDU A 2
H44a' H 1.1898 0.7541 0.0558 0.127 Uiso 0.50 1 calc PR A 2
H44b' H 1.1995 0.8400 0.0538 0.127 Uiso 0.50 1 calc PR A 2
H44c' H 1.1113 0.7984 0.0301 0.127 Uiso 0.50 1 calc PR A 2
C45' C 1.1296(8) 0.8171(6) 0.1256(2) 0.077(3) Uani 0.50 1 d PDU A 2
H45a' H 1.1703 0.7724 0.1302 0.116 Uiso 0.50 1 calc PR A 2
H45b' H 1.0808 0.8252 0.1423 0.116 Uiso 0.50 1 calc PR A 2
H45c' H 1.1799 0.8577 0.1252 0.116 Uiso 0.50 1 calc PR A 2
Si6 Si 0.50272(9) 0.70061(6) 0.13794(2) 0.0301(2) Uani 1 1 d . A .
C46 C 0.5085(3) 0.67104(19) 0.07554(8) 0.0227(7) Uani 1 1 d . A .
C47 C 0.4923(3) 0.59619(19) 0.06757(8) 0.0246(7) Uani 1 1 d . . .
C48 C 0.4214(3) 0.5715(2) 0.04141(9) 0.0273(7) Uani 1 1 d . A .
C49 C 0.3621(3) 0.6208(2) 0.02137(8) 0.0281(7) Uani 1 1 d . . .
C50 C 0.3755(3) 0.6949(2) 0.02732(9) 0.0298(8) Uani 1 1 d . A .
C51 C 0.4470(3) 0.71853(19) 0.05375(8) 0.0257(7) Uani 1 1 d . . .
C52 C 0.3858(4) 0.6339(3) 0.13610(11) 0.0491(11) Uani 1 1 d . . .
H52a H 0.3373 0.6424 0.1165 0.074 Uiso 1 1 calc R A .
H52b H 0.3459 0.6403 0.1551 0.074 Uiso 1 1 calc R . .
H52c H 0.4140 0.5845 0.1358 0.074 Uiso 1 1 calc R . .
C53 C 0.4406(4) 0.7939(2) 0.14231(11) 0.0438(10) Uani 1 1 d . . .
H53a H 0.4982 0.8299 0.1457 0.066 Uiso 1 1 calc R A .
H53b H 0.3975 0.7939 0.1608 0.066 Uiso 1 1 calc R . .
H53c H 0.3941 0.8056 0.1226 0.066 Uiso 1 1 calc R . .
C54 C 0.5940(4) 0.6811(3) 0.17626(10) 0.0492(11) Uani 1 1 d . . .
H54a H 0.6196 0.6311 0.1758 0.074 Uiso 1 1 calc R A .
H54b H 0.5536 0.6881 0.1951 0.074 Uiso 1 1 calc R . .
H54c H 0.6560 0.7139 0.1776 0.074 Uiso 1 1 calc R . .
O1 O 0.8366(2) 0.76273(15) 0.15486(6) 0.0337(6) Uani 1 1 d . . .
O2 O 0.7408(2) 0.84567(13) 0.10844(6) 0.0288(5) Uani 1 1 d . . .
O3 O 0.6945(2) 0.78912(13) 0.04807(6) 0.0280(5) Uani 1 1 d . . .
O4 O 0.7492(2) 0.65001(13) 0.03666(6) 0.0248(5) Uani 1 1 d . . .
O5 O 0.7831(2) 0.56311(13) 0.08795(6) 0.0261(5) Uani 1 1 d . . .
O6 O 0.8389(3) 0.62243(15) 0.14550(6) 0.0383(7) Uani 1 1 d . . .
C55 C 0.8398(4) 0.8400(2) 0.16097(10) 0.0398(10) Uani 1 1 d . A .
H55a H 0.9065 0.8614 0.1539 0.053 Uiso 1 1 calc R . .
H55b H 0.8379 0.8499 0.1843 0.053 Uiso 1 1 calc R . .
C56 C 0.7400(4) 0.8716(2) 0.14158(11) 0.0404(10) Uani 1 1 d . A .
H56a H 0.6736 0.8555 0.1507 0.054 Uiso 1 1 calc R . .
H56b H 0.7426 0.9250 0.1421 0.054 Uiso 1 1 calc R . .
C57 C 0.6554(3) 0.8801(2) 0.08663(10) 0.0372(9) Uani 1 1 d . A .
H57a H 0.6527 0.9325 0.0910 0.049 Uiso 1 1 calc R . .
H57b H 0.5842 0.8588 0.0898 0.049 Uiso 1 1 calc R . .
C58 C 0.6823(4) 0.8671(2) 0.05252(10) 0.0382(9) Uani 1 1 d . A .
H58a H 0.6238 0.8859 0.0369 0.051 Uiso 1 1 calc R . .
H58b H 0.7502 0.8922 0.0488 0.051 Uiso 1 1 calc R . .
C59 C 0.7286(3) 0.7715(2) 0.01610(9) 0.0323(8) Uani 1 1 d . A .
H59a H 0.8073 0.7790 0.0160 0.043 Uiso 1 1 calc R . .
H59b H 0.6907 0.8029 -0.0006 0.043 Uiso 1 1 calc R . .
C60 C 0.7000(3) 0.6932(2) 0.00943(8) 0.0323(8) Uani 1 1 d . A .
H60a H 0.6206 0.6869 0.0072 0.043 Uiso 1 1 calc R . .
H60b H 0.7279 0.6774 -0.0109 0.043 Uiso 1 1 calc R . .
C61 C 0.7333(3) 0.5728(2) 0.03060(9) 0.0295(8) Uani 1 1 d . A .
H61a H 0.7548 0.5603 0.0090 0.039 Uiso 1 1 calc R . .
H61b H 0.6563 0.5602 0.0312 0.039 Uiso 1 1 calc R . .
C62 C 0.8021(3) 0.53145(19) 0.05652(9) 0.0281(7) Uani 1 1 d . A .
H62a H 0.7818 0.4798 0.0559 0.037 Uiso 1 1 calc R . .
H62b H 0.8794 0.5354 0.0530 0.037 Uiso 1 1 calc R . .
C63 C 0.8209(4) 0.5143(2) 0.11409(10) 0.0397(9) Uani 1 1 d . A .
H63a H 0.9000 0.5076 0.1148 0.053 Uiso 1 1 calc R . .
H63b H 0.7856 0.4667 0.1109 0.053 Uiso 1 1 calc R . .
C64 C 0.7922(4) 0.5480(2) 0.14478(10) 0.0450(11) Uani 1 1 d . A .
H64a H 0.8233 0.5198 0.1637 0.060 Uiso 1 1 calc R . .
H64b H 0.7128 0.5500 0.1451 0.060 Uiso 1 1 calc R . .
C65 C 0.8873(4) 0.6465(3) 0.17718(10) 0.0520(13) Uani 1 1 d . A .
H65a H 0.9487 0.6150 0.1849 0.069 Uiso 1 1 calc R . .
H65b H 0.8333 0.6449 0.1931 0.069 Uiso 1 1 calc R . .
C66 C 0.9260(4) 0.7235(3) 0.17301(10) 0.0473(12) Uani 1 1 d . A .
H66a H 0.9447 0.7464 0.1943 0.063 Uiso 1 1 calc R . .
H66b H 0.9908 0.7240 0.1610 0.063 Uiso 1 1 calc R . .
O7 O 0.8882(5) 0.3522(4) 0.0780(2) 0.140(3) Uani 1 1 d U . .
C67 C 0.8748(10) 0.2767(6) 0.0735(4) 0.197(6) Uani 1 1 d U . .
H67a H 0.8058 0.2631 0.0818 0.263 Uiso 1 1 calc R . .
H67b H 0.8666 0.2675 0.0500 0.263 Uiso 1 1 calc R . .
C68 C 0.9524(8) 0.2311(7) 0.0870(4) 0.199(6) Uani 1 1 d U . .
H68a H 0.9801 0.1985 0.0709 0.265 Uiso 1 1 calc R . .
H68b H 0.9271 0.2024 0.1049 0.265 Uiso 1 1 calc R . .
C69 C 1.0375(8) 0.2895(6) 0.0995(3) 0.152(4) Uani 1 1 d U . .
H69a H 1.0412 0.2936 0.1233 0.202 Uiso 1 1 calc R . .
H69b H 1.1100 0.2764 0.0935 0.202 Uiso 1 1 calc R . .
C70 C 1.0007(6) 0.3607(5) 0.0838(2) 0.095(2) Uani 1 1 d U . .
H70a H 1.0193 0.4018 0.0984 0.127 Uiso 1 1 calc R . .
H70b H 1.0338 0.3683 0.0634 0.127 Uiso 1 1 calc R . .

loop_
_atom_site_aniso_label
_atom_site_aniso_U_11
_atom_site_aniso_U_22
_atom_site_aniso_U_33
_atom_site_aniso_U_23
_atom_site_aniso_U_13
_atom_site_aniso_U_12
Ce1 0.01495(8) 0.02058(8) 0.01572(8) -0.00037(6) -0.00058(6) 0.00207(6)
N1 0.0230(13) 0.0229(13) 0.0191(13) 0.0003(11) -0.0004(10) -0.0025(11)
N2 0.0219(13) 0.0216(13) 0.0149(12) 0.0028(10) -0.0019(10) 0.0015(10)
N3 0.0179(13) 0.0233(13) 0.0196(13) 0.0042(11) -0.0008(10) -0.0011(10)
N4 0.0200(13) 0.0254(14) 0.0219(13) -0.0015(11) 0.0022(10) 0.0040(11)
Si1 0.0327(5) 0.0326(5) 0.0276(5) 0.0025(4) 0.0104(4) -0.0052(4)
Si2 0.0266(5) 0.0245(4) 0.0192(4) 0.0040(4) 0.0017(4) 0.0051(4)
Si3 0.0189(4) 0.0275(5) 0.0364(5) 0.0121(4) -0.0017(4) 0.0031(4)
Si4 0.0229(4) 0.0271(5) 0.0217(4) -0.0043(4) 0.0019(3) 0.0066(4)
C1 0.0209(15) 0.0252(16) 0.0224(16) -0.0013(13) 0.0031(12) -0.0036(13)
C2 0.0236(16) 0.0304(18) 0.0259(17) -0.0038(14) 0.0032(13) 0.0035(14)
C3 0.0283(18) 0.043(2) 0.0278(19) -0.0041(16) -0.0041(14) 0.0096(16)
C4 0.0325(19) 0.045(2) 0.0247(18) -0.0096(16) -0.0055(15) 0.0060(17)
C5 0.0345(19) 0.0290(18) 0.0305(19) -0.0085(15) -0.0007(15) 0.0042(15)
C6 0.0239(16) 0.0240(16) 0.0288(18) -0.0011(14) -0.0022(13) 0.0023(13)
C7 0.080(3) 0.033(2) 0.025(2) -0.0008(16) 0.014(2) 0.001(2)
C8 0.054(3) 0.032(2) 0.035(2) 0.0034(17) 0.0068(19) -0.0160(18)
C9 0.039(3) 0.075(4) 0.078(4) 0.015(3) 0.030(3) -0.005(2)
C10 0.0282(17) 0.0213(15) 0.0192(15) 0.0005(12) 0.0000(13) -0.0028(13)
C11 0.0329(18) 0.0259(17) 0.0175(15) -0.0016(13) 0.0009(13) 0.0014(14)
C12 0.049(2) 0.0246(18) 0.0285(19) 0.0001(15) 0.0056(17) 0.0085(16)
C13 0.067(3) 0.0291(19) 0.0260(19) -0.0095(16) 0.0067(19) 0.0038(19)
C14 0.061(3) 0.0302(19) 0.0183(17) -0.0025(15) -0.0031(17) -0.0050(18)
C15 0.041(2) 0.0245(17) 0.0240(17) 0.0032(14) -0.0032(15) -0.0005(15)
C16 0.0306(19) 0.045(2) 0.033(2) 0.0092(17) -0.0011(16) 0.0104(17)
C17 0.044(2) 0.0264(18) 0.0261(18) 0.0029(14) 0.0100(16) 0.0050(16)
C18 0.041(2) 0.0245(17) 0.0236(17) 0.0029(14) 0.0029(15) 0.0097(15)
C19 0.0170(14) 0.0261(16) 0.0228(16) 0.0012(13) 0.0025(12) 0.0023(12)
C20 0.0176(14) 0.0238(16) 0.0271(16) -0.0008(13) 0.0003(12) 0.0028(13)
C21 0.0266(17) 0.0207(16) 0.0341(19) 0.0050(14) 0.0076(14) 0.0025(13)
C22 0.0211(16) 0.0295(18) 0.039(2) -0.0011(15) 0.0065(14) -0.0063(14)
C23 0.0233(18) 0.055(3) 0.039(2) 0.010(2) -0.0082(15) -0.0112(18)
C24 0.0279(18) 0.044(2) 0.032(2) 0.0166(17) -0.0057(15) -0.0099(16)
C25 0.044(3) 0.062(3) 0.136(6) 0.045(4) 0.037(3) 0.035(3)
C26 0.052(3) 0.055(3) 0.039(2) 0.026(2) -0.018(2) -0.028(2)
C27 0.056(3) 0.0208(17) 0.038(2) 0.0009(16) -0.0064(19) 0.0011(17)
C28 0.0192(15) 0.0289(17) 0.0250(17) -0.0047(14) 0.0038(13) 0.0050(13)
C29 0.0299(18) 0.0266(17) 0.0241(17) -0.0027(14) 0.0046(14) 0.0042(14)
C30 0.0253(17) 0.0333(19) 0.035(2) -0.0053(16) 0.0053(15) -0.0035(15)
C31 0.0242(19) 0.058(3) 0.042(2) 0.006(2) -0.0071(16) -0.0068(18)
C32 0.030(2) 0.059(3) 0.043(2) 0.020(2) -0.0083(17) 0.0010(19)
C33 0.0228(17) 0.038(2) 0.036(2) 0.0089(17) 0.0028(14) -0.0026(15)
C34 0.046(2) 0.032(2) 0.038(2) -0.0049(17) 0.0104(18) 0.0136(17)
C35 0.0305(19) 0.043(2) 0.0282(19) -0.0047(16) -0.0014(15) 0.0108(16)
C36 0.0287(18) 0.041(2) 0.0249(18) -0.0086(15) 0.0063(14) 0.0007(16)
F1 0.0340(11) 0.0412(12) 0.0278(11) -0.0076(9) -0.0012(9) 0.0143(10)
F2 0.0494(15) 0.0666(17) 0.0314(12) -0.0112(12) -0.0148(11) 0.0318(13)
F3 0.0566(16) 0.0644(17) 0.0286(12) -0.0191(12) -0.0138(11) 0.0192(13)
F4 0.0546(15) 0.0414(13) 0.0376(13) -0.0177(11) -0.0087(11) 0.0162(12)
F5 0.0364(12) 0.0292(11) 0.0320(11) -0.0047(9) -0.0053(9) 0.0115(9)
F6 0.0323(11) 0.0317(11) 0.0193(9) -0.0011(8) -0.0019(8) 0.0105(9)
F7 0.0678(17) 0.0380(13) 0.0398(14) -0.0055(11) 0.0074(12) 0.0272(12)
F8 0.114(3) 0.0373(14) 0.0307(13) -0.0144(11) 0.0057(15) 0.0184(15)
F9 0.089(2) 0.0457(15) 0.0221(12) -0.0084(10) -0.0109(12) -0.0032(14)
F10 0.0479(13) 0.0370(12) 0.0257(11) 0.0025(9) -0.0130(10) 0.0045(10)
F11 0.0241(10) 0.0265(10) 0.0349(11) 0.0099(9) -0.0069(8) -0.0003(8)
F12 0.0384(13) 0.0272(11) 0.0563(15) 0.0177(11) -0.0016(11) -0.0025(9)
F13 0.0296(11) 0.0366(12) 0.0569(15) -0.0003(11) 0.0052(10) -0.0146(10)
F14 0.0387(14) 0.092(2) 0.0622(18) 0.0322(17) -0.0263(13) -0.0388(15)
F15 0.0436(15) 0.086(2) 0.0571(17) 0.0488(16) -0.0308(13) -0.0355(14)
F16 0.0420(12) 0.0263(10) 0.0315(11) 0.0017(9) -0.0007(9) -0.0043(9)
F17 0.0374(12) 0.0376(13) 0.0476(14) -0.0044(11) 0.0016(11) -0.0111(10)
F18 0.0392(15) 0.088(2) 0.0678(19) 0.0246(17) -0.0270(14) -0.0226(15)
F19 0.0440(16) 0.102(3) 0.072(2) 0.0536(19) -0.0298(14) -0.0222(16)
F20 0.0280(11) 0.0522(15) 0.0446(14) 0.0221(11) -0.0020(10) -0.0064(10)
F21 0.0418(14) 0.0695(18) 0.0430(14) -0.0273(13) -0.0059(11) 0.0171(13)
F22 0.0419(14) 0.0551(16) 0.0443(14) -0.0070(12) -0.0013(11) 0.0174(12)
F23 0.0374(13) 0.0437(14) 0.0498(15) -0.0136(11) 0.0116(11) 0.0102(11)
F24 0.0381(13) 0.0593(16) 0.0366(13) -0.0106(11) 0.0135(10) 0.0019(11)
F25 0.0387(13) 0.0530(15) 0.0477(15) 0.0097(12) 0.0124(11) 0.0071(11)
F26 0.0357(11) 0.0238(10) 0.0344(12) 0.0000(9) -0.0038(9) 0.0017(9)
F27 0.0431(13) 0.0301(11) 0.0395(13) -0.0097(10) -0.0031(10) -0.0088(10)
F28 0.0334(12) 0.0534(14) 0.0249(11) -0.0030(10) -0.0052(9) -0.0145(10)
F29 0.0389(13) 0.0437(14) 0.0440(14) 0.0107(11) -0.0154(11) 0.0011(11)
F30 0.0350(11) 0.0256(10) 0.0394(12) -0.0003(9) -0.0047(9) 0.0044(9)
C37 0.0204(17) 0.036(2) 0.047(2) -0.0076(17) 0.0047(16) -0.0024(15)
C38 0.0280(19) 0.047(2) 0.041(2) -0.0181(19) 0.0029(16) 0.0020(17)
C39 0.0239(18) 0.042(2) 0.043(2) -0.0072(18) 0.0003(16) 0.0052(16)
C40 0.0240(18) 0.037(2) 0.045(2) -0.0122(17) 0.0111(16) 0.0021(15)
C41 0.0252(18) 0.045(2) 0.034(2) -0.0064(17) 0.0100(15) -0.0034(16)
C42 0.0242(18) 0.039(2) 0.038(2) -0.0034(17) 0.0063(15) -0.0019(15)
Ce2 0.02203(9) 0.02060(9) 0.01730(8) -0.00466(7) -0.00365(6) 0.00505(7)
N5 0.0210(15) 0.0337(17) 0.053(2) -0.0139(15) 0.0044(14) 0.0002(13)
N6 0.0262(14) 0.0256(14) 0.0176(13) -0.0034(11) -0.0005(11) 0.0017(11)
Si5 0.0271(14) 0.0329(15) 0.046(2) -0.0091(18) -0.0003(17) -0.0014(10)
C43 0.050(7) 0.045(6) 0.145(12) -0.042(8) 0.037(8) -0.017(5)
C44 0.028(4) 0.062(6) 0.083(7) 0.006(6) 0.003(4) -0.007(4)
C45 0.101(10) 0.078(8) 0.065(6) 0.025(6) -0.019(6) -0.056(7)
Si5' 0.0308(19) 0.044(2) 0.084(4) -0.018(3) 0.016(3) -0.0071(14)
C43' 0.037(6) 0.049(6) 0.111(11) -0.011(7) 0.016(6) -0.005(4)
C44' 0.061(7) 0.067(7) 0.136(10) -0.031(8) 0.056(7) -0.023(6)
C45' 0.038(5) 0.079(8) 0.112(8) -0.035(7) -0.010(5) -0.012(5)
Si6 0.0358(5) 0.0339(5) 0.0213(5) -0.0054(4) 0.0056(4) -0.0011(4)
C46 0.0226(16) 0.0259(16) 0.0199(15) -0.0027(13) 0.0033(12) -0.0005(13)
C47 0.0230(16) 0.0282(17) 0.0228(16) -0.0008(13) 0.0025(13) 0.0008(13)
C48 0.0295(18) 0.0284(17) 0.0245(17) -0.0070(14) 0.0056(14) -0.0057(14)
C49 0.0214(16) 0.042(2) 0.0202(16) -0.0049(15) 0.0001(13) -0.0067(15)
C50 0.0233(17) 0.039(2) 0.0257(17) 0.0049(15) -0.0032(13) 0.0006(15)
C51 0.0251(16) 0.0266(17) 0.0251(17) -0.0021(14) 0.0011(13) 0.0012(14)
C52 0.059(3) 0.051(3) 0.041(2) -0.008(2) 0.025(2) -0.016(2)
C53 0.042(2) 0.046(2) 0.046(2) -0.012(2) 0.0141(19) 0.002(2)
C54 0.067(3) 0.058(3) 0.0224(19) -0.0034(19) 0.0049(19) 0.009(2)
O1 0.0363(14) 0.0339(14) 0.0279(13) -0.0132(11) -0.0112(11) 0.0111(11)
O2 0.0301(13) 0.0235(12) 0.0310(13) -0.0074(10) -0.0068(10) 0.0061(10)
O3 0.0326(13) 0.0247(12) 0.0258(12) 0.0019(10) -0.0016(10) 0.0072(10)
O4 0.0305(13) 0.0257(12) 0.0174(11) -0.0035(9) -0.0017(9) 0.0020(10)
O5 0.0317(13) 0.0218(11) 0.0246(12) -0.0052(9) 0.0009(10) 0.0067(10)
O6 0.0617(19) 0.0319(14) 0.0191(12) -0.0034(11) -0.0075(12) 0.0161(13)
C55 0.045(2) 0.038(2) 0.034(2) -0.0206(17) -0.0099(18) 0.0042(18)
C56 0.044(2) 0.031(2) 0.044(2) -0.0192(18) -0.0057(18) 0.0070(17)
C57 0.038(2) 0.0215(17) 0.049(2) -0.0077(16) -0.0148(18) 0.0105(15)
C58 0.047(2) 0.0226(18) 0.042(2) 0.0041(16) -0.0090(18) 0.0073(16)
C59 0.035(2) 0.039(2) 0.0227(17) 0.0093(15) 0.0017(14) 0.0045(16)
C60 0.0323(19) 0.047(2) 0.0172(16) -0.0012(15) -0.0014(14) 0.0094(16)
C61 0.0347(19) 0.0290(18) 0.0247(17) -0.0121(14) 0.0022(14) -0.0042(15)
C62 0.0326(18) 0.0231(16) 0.0295(18) -0.0084(14) 0.0083(15) -0.0002(14)
C63 0.054(3) 0.0285(19) 0.035(2) 0.0086(16) -0.0019(19) 0.0006(18)
C64 0.073(3) 0.032(2) 0.030(2) 0.0041(17) 0.007(2) 0.012(2)
C65 0.076(3) 0.051(3) 0.024(2) -0.0107(18) -0.019(2) 0.032(2)
C66 0.047(2) 0.058(3) 0.032(2) -0.021(2) -0.0196(18) 0.024(2)
O7 0.099(4) 0.101(4) 0.212(7) 0.036(5) -0.022(5) -0.011(3)
C67 0.131(8) 0.079(6) 0.371(18) -0.011(9) -0.030(10) -0.001(5)
C68 0.079(6) 0.130(7) 0.394(18) 0.071(10) 0.044(9) 0.002(5)
C69 0.093(6) 0.161(8) 0.200(11) -0.011(8) 0.005(6) 0.067(5)
C70 0.081(4) 0.110(5) 0.099(6) 0.006(4) 0.026(4) -0.026(4)

loop_
_atom_type_symbol
_atom_type_description
_atom_type_scat_dispersion_real
_atom_type_scat_dispersion_imag
_atom_type_scat_source
C C 0.0033 0.0016 'International Tables Vol C Tables 4.2.6.8 and 6.1.1.4'
H H 0.0000 0.0000 'International Tables Vol C Tables 4.2.6.8 and 6.1.1.4'
N N 0.0061 0.0033 'International Tables Vol C Tables 4.2.6.8 and 6.1.1.4'
O O 0.0106 0.0060 'International Tables Vol C Tables 4.2.6.8 and 6.1.1.4'
F F 0.0171 0.0103 'International Tables Vol C Tables 4.2.6.8 and 6.1.1.4'
Si Si 0.0817 0.0704 'International Tables Vol C Tables 4.2.6.8 and 6.1.1.4'
Ce Ce -0.2486 2.6331 'International Tables Vol C Tables 4.2.6.8 and 6.1.1.4'

loop_
_geom_angle_atom_site_label_1
_geom_angle_atom_site_label_2
_geom_angle_atom_site_label_3
_geom_angle
N4 Ce1 N1 117.00(9)
N4 Ce1 N2 118.43(9)
N1 Ce1 N2 86.49(9)
N4 Ce1 N3 89.89(9)
N1 Ce1 N3 123.42(9)
N2 Ce1 N3 124.88(9)
N4 Ce1 F11 85.39(8)
N1 Ce1 F11 155.13(8)
N2 Ce1 F11 72.49(8)
N3 Ce1 F11 63.33(7)
N4 Ce1 F6 150.32(8)
N1 Ce1 F6 92.44(8)
N2 Ce1 F6 63.87(7)
N3 Ce1 F6 69.24(8)
F11 Ce1 F6 66.66(7)
C1 N1 Si1 114.4(2)
C1 N1 Ce1 121.7(2)
Si1 N1 Ce1 123.81(14)
C10 N2 Si2 120.9(2)
C10 N2 Ce1 116.0(2)
Si2 N2 Ce1 122.69(14)
C19 N3 Si3 121.7(2)
C19 N3 Ce1 118.0(2)
Si3 N3 Ce1 119.55(13)
C28 N4 Si4 116.0(2)
C28 N4 Ce1 117.7(2)
Si4 N4 Ce1 126.26(14)
N1 Si1 C9 112.7(2)
N1 Si1 C7 106.76(18)
C9 Si1 C7 108.6(3)
N1 Si1 C8 111.98(17)
C9 Si1 C8 106.4(2)
C7 Si1 C8 110.3(2)
N2 Si2 C17 111.16(15)
N2 Si2 C18 106.17(14)
C17 Si2 C18 106.89(18)
N2 Si2 C16 116.05(17)
C17 Si2 C16 109.08(18)
C18 Si2 C16 106.98(18)
N3 Si3 C25 111.5(2)
N3 Si3 C27 106.15(15)
C25 Si3 C27 106.0(3)
N3 Si3 C26 115.6(2)
C25 Si3 C26 111.0(3)
C27 Si3 C26 105.82(19)
N4 Si4 C35 106.21(16)
N4 Si4 C34 112.90(17)
C35 Si4 C34 110.37(19)
N4 Si4 C36 112.31(16)
C35 Si4 C36 109.18(18)
C34 Si4 C36 105.88(18)
C6 C1 N1 123.7(3)
C6 C1 C2 113.7(3)
N1 C1 C2 122.6(3)
F1 C2 C3 117.8(3)
F1 C2 C1 118.7(3)
C3 C2 C1 123.5(3)
F2 C3 C4 119.1(3)
F2 C3 C2 120.5(3)
C4 C3 C2 120.4(3)
F3 C4 C5 120.6(3)
F3 C4 C3 120.6(3)
C5 C4 C3 118.8(3)
F4 C5 C4 119.8(3)
F4 C5 C6 120.3(3)
C4 C5 C6 119.9(3)
F5 C6 C5 117.1(3)
F5 C6 C1 119.1(3)
C5 C6 C1 123.7(3)
N2 C10 C11 121.4(3)
N2 C10 C15 127.1(3)
C11 C10 C15 111.5(3)
F6 C11 C12 117.3(3)
F6 C11 C10 117.3(3)
C12 C11 C10 125.4(3)
F7 C12 C13 120.5(3)
F7 C12 C11 119.6(3)
C13 C12 C11 119.9(4)
F8 C13 C14 121.3(4)
F8 C13 C12 120.7(4)
C14 C13 C12 118.0(4)
F9 C14 C13 119.8(4)
F9 C14 C15 118.9(4)
C13 C14 C15 121.2(3)
F10 C15 C14 116.8(3)
F10 C15 C10 119.2(3)
C14 C15 C10 123.9(3)
N3 C19 C20 121.7(3)
N3 C19 C24 127.2(3)
C20 C19 C24 111.1(3)
F11 C20 C21 117.2(3)
F11 C20 C19 116.9(3)
C21 C20 C19 125.9(3)
F12 C21 C20 119.9(3)
F12 C21 C22 120.0(3)
C20 C21 C22 120.1(3)
F13 C22 C23 121.9(3)
F13 C22 C21 120.7(3)
C23 C22 C21 117.4(3)
F14 C23 C22 119.3(4)
F14 C23 C24 119.2(4)
C22 C23 C24 121.5(3)
F15 C24 C23 116.2(3)
F15 C24 C19 119.6(3)
C23 C24 C19 124.1(3)
C33 C28 C29 114.3(3)
C33 C28 N4 122.0(3)
C29 C28 N4 123.6(3)
F16 C29 C30 116.7(3)
F16 C29 C28 119.8(3)
C30 C29 C28 123.4(3)
F17 C30 C31 120.0(3)
F17 C30 C29 120.1(3)
C31 C30 C29 119.9(4)
F18 C31 C32 120.6(4)
F18 C31 C30 120.1(4)
C32 C31 C30 119.3(4)
F19 C32 C31 120.0(4)
F19 C32 C33 120.0(4)
C31 C32 C33 120.0(4)
F20 C33 C32 117.6(3)
F20 C33 C28 119.4(3)
C32 C33 C28 123.1(4)
C11 F6 Ce1 111.93(18)
C20 F11 Ce1 115.27(18)
C38 C37 N5 122.5(4)
C38 C37 C42 113.6(4)
N5 C37 C42 123.9(4)
F21 C38 C39 116.2(4)
F21 C38 C37 119.7(4)
C39 C38 C37 124.0(4)
F22 C39 C40 119.8(4)
F22 C39 C38 120.4(4)
C40 C39 C38 119.9(4)
F23 C40 C41 120.7(4)
F23 C40 C39 120.4(4)
C41 C40 C39 118.8(4)
F24 C41 C40 119.7(4)
F24 C41 C42 119.9(4)
C40 C41 C42 120.5(4)
F25 C42 C41 116.7(4)
F25 C42 C37 120.1(4)
C41 C42 C37 123.2(4)
N6 Ce2 N5 168.32(11)
N6 Ce2 O3 81.73(9)
N5 Ce2 O3 86.62(10)
N6 Ce2 O6 94.69(10)
N5 Ce2 O6 96.95(11)
O3 Ce2 O6 176.41(9)
N6 Ce2 O2 84.85(9)
N5 Ce2 O2 90.60(10)
O3 Ce2 O2 62.09(8)
O6 Ce2 O2 117.98(8)
N6 Ce2 O4 92.80(8)
N5 Ce2 O4 80.69(10)
O3 Ce2 O4 61.44(8)
O6 Ce2 O4 118.76(8)
O2 Ce2 O4 123.21(8)
N6 Ce2 O1 97.90(9)
N5 Ce2 O1 88.99(10)
O3 Ce2 O1 121.41(8)
O6 Ce2 O1 59.14(8)
O2 Ce2 O1 59.57(8)
O4 Ce2 O1 169.21(8)
N6 Ce2 O5 88.47(9)
N5 Ce2 O5 96.44(9)
O3 Ce2 O5 119.45(8)
O6 Ce2 O5 59.98(8)
O2 Ce2 O5 172.85(8)
O4 Ce2 O5 59.60(7)
O1 Ce2 O5 119.10(8)
C37 N5 Si5' 112.9(3)
C37 N5 Si5 109.6(3)
Si5' N5 Si5 16.7(2)
C37 N5 Ce2 110.5(2)
Si5' N5 Ce2 135.2(2)
Si5 N5 Ce2 139.5(2)
C46 N6 Si6 111.6(2)
C46 N6 Ce2 116.1(2)
Si6 N6 Ce2 132.20(14)
N5 Si5 C45 117.5(4)
N5 Si5 C43 108.6(5)
C45 Si5 C43 109.4(5)
N5 Si5 C44 106.4(4)
C45 Si5 C44 108.0(5)
C43 Si5 C44 106.4(5)
N5 Si5' C43' 110.7(5)
N5 Si5' C44' 108.1(5)
C43' Si5' C44' 108.4(5)
N5 Si5' C45' 115.4(5)
C43' Si5' C45' 107.8(5)
C44' Si5' C45' 106.2(5)
N6 Si6 C54 110.36(18)
N6 Si6 C52 111.56(17)
C54 Si6 C52 107.5(2)
N6 Si6 C53 113.17(18)
C54 Si6 C53 107.9(2)
C52 Si6 C53 106.1(2)
N6 C46 C51 125.3(3)
N6 C46 C47 121.5(3)
C51 C46 C47 113.2(3)
F26 C47 C48 117.2(3)
F26 C47 C46 119.1(3)
C48 C47 C46 123.7(3)
F27 C48 C49 119.5(3)
F27 C48 C47 120.3(3)
C49 C48 C47 120.2(3)
F28 C49 C48 120.1(3)
F28 C49 C50 120.6(3)
C48 C49 C50 119.2(3)
F29 C50 C49 119.7(3)
F29 C50 C51 120.6(3)
C49 C50 C51 119.7(3)
F30 C51 C50 116.8(3)
F30 C51 C46 119.1(3)
C50 C51 C46 124.0(3)
C55 O1 C66 112.9(3)
C55 O1 Ce2 122.5(2)
C66 O1 Ce2 114.5(2)
C56 O2 C57 111.6(3)
C56 O2 Ce2 120.7(2)
C57 O2 Ce2 114.57(19)
C58 O3 C59 112.0(3)
C58 O3 Ce2 120.6(2)
C59 O3 Ce2 116.39(19)
C61 O4 C60 111.1(3)
C61 O4 Ce2 122.89(19)
C60 O4 Ce2 119.9(2)
C63 O5 C62 110.3(3)
C63 O5 Ce2 122.2(2)
C62 O5 Ce2 121.6(2)
C65 O6 C64 115.1(3)
C65 O6 Ce2 125.8(2)
C64 O6 Ce2 116.1(2)
O1 C55 C56 106.1(3)
O2 C56 C55 107.0(3)
O2 C57 C58 107.3(3)
O3 C58 C57 108.1(3)
O3 C59 C60 107.1(3)
O4 C60 C59 108.0(3)
O4 C61 C62 108.3(3)
O5 C62 C61 107.5(3)
O5 C63 C64 107.0(3)
C63 C64 O6 106.1(3)
O6 C65 C66 106.9(3)
O1 C66 C65 106.8(4)
C70 O7 C67 103.5(8)
C68 C67 O7 119.2(12)
C67 C68 C69 97.8(10)
C70 C69 C68 106.9(8)
O7 C70 C69 103.3(7)

loop_
_geom_bond_atom_site_label_1
_geom_bond_atom_site_label_2
_geom_bond_distance
Ce1 N4 2.402(3)
Ce1 N1 2.408(3)
Ce1 N2 2.489(3)
Ce1 N3 2.527(3)
Ce1 F11 2.678(2)
Ce1 F6 2.681(2)
N1 C1 1.399(4)
N1 Si1 1.730(3)
N2 C10 1.370(4)
N2 Si2 1.749(3)
N3 C19 1.373(4)
N3 Si3 1.739(3)
N4 C28 1.400(4)
N4 Si4 1.730(3)
Si1 C9 1.863(5)
Si1 C7 1.868(4)
Si1 C8 1.873(4)
Si2 C17 1.864(4)
Si2 C18 1.867(4)
Si2 C16 1.872(4)
Si3 C25 1.855(5)
Si3 C27 1.859(4)
Si3 C26 1.869(4)
Si4 C35 1.864(4)
Si4 C34 1.868(4)
Si4 C36 1.869(4)
C1 C6 1.395(5)
C1 C2 1.402(5)
C2 F1 1.344(4)
C2 C3 1.378(5)
C3 F2 1.347(4)
C3 C4 1.375(5)
C4 F3 1.345(4)
C4 C5 1.373(5)
C5 F4 1.345(4)
C5 C6 1.387(5)
C6 F5 1.354(4)
C10 C11 1.399(5)
C10 C15 1.411(5)
C11 F6 1.367(4)
C11 C12 1.377(5)
C12 F7 1.347(4)
C12 C13 1.374(6)
C13 F8 1.346(4)
C13 C14 1.362(6)
C14 F9 1.350(4)
C14 C15 1.378(5)
C15 F10 1.356(4)
C19 C20 1.395(5)
C19 C24 1.415(5)
C20 F11 1.367(4)
C20 C21 1.375(5)
C21 F12 1.344(4)
C21 C22 1.379(5)
C22 F13 1.345(4)
C22 C23 1.363(6)
C23 F14 1.349(4)
C23 C24 1.380(5)
C24 F15 1.351(4)
C28 C33 1.398(5)
C28 C29 1.398(5)
C29 F16 1.347(4)
C29 C30 1.380(5)
C30 F17 1.347(4)
C30 C31 1.374(6)
C31 F18 1.351(5)
C31 C32 1.370(6)
C32 F19 1.343(5)
C32 C33 1.386(5)
C33 F20 1.342(4)
F21 C38 1.356(5)
F22 C39 1.342(5)
F23 C40 1.344(4)
F24 C41 1.347(4)
F25 C42 1.342(5)
F26 C47 1.343(4)
F27 C48 1.347(4)
F28 C49 1.347(4)
F29 C50 1.337(4)
F30 C51 1.348(4)
C37 C38 1.396(6)
C37 N5 1.400(5)
C37 C42 1.404(6)
C38 C39 1.385(6)
C39 C40 1.374(6)
C40 C41 1.370(6)
C41 C42 1.388(6)
Ce2 N6 2.455(3)
Ce2 N5 2.472(3)
Ce2 O3 2.582(2)
Ce2 O6 2.585(3)
Ce2 O2 2.606(2)
Ce2 O4 2.636(2)
Ce2 O1 2.636(2)
Ce2 O5 2.637(2)
N5 Si5' 1.719(7)
N5 Si5 1.801(7)
N6 C46 1.399(4)
N6 Si6 1.746(3)
Si5 C45 1.890(7)
Si5 C43 1.897(7)
Si5 C44 1.905(7)
Si5' C43' 1.888(8)
Si5' C44' 1.904(7)
Si5' C45' 1.916(7)
Si6 C54 1.861(4)
Si6 C52 1.868(5)
Si6 C53 1.871(4)
C46 C51 1.402(5)
C46 C47 1.407(5)
C47 C48 1.380(5)
C48 C49 1.370(5)
C49 C50 1.374(5)
C50 C51 1.386(5)
O1 C55 1.426(5)
O1 C66 1.444(4)
O2 C56 1.432(5)
O2 C57 1.443(4)
O3 C58 1.437(4)
O3 C59 1.442(4)
O4 C61 1.433(4)
O4 C60 1.441(4)
O5 C63 1.427(4)
O5 C62 1.445(4)
O6 C65 1.435(5)
O6 C64 1.467(5)
C55 C56 1.498(6)
C57 C58 1.479(6)
C59 C60 1.484(6)
C61 C62 1.487(5)
C63 C64 1.465(6)
C65 C66 1.491(7)
O7 C70 1.377(9)
O7 C67 1.391(11)
C67 C68 1.336(14)
C68 C69 1.536(15)
C69 C70 1.492(12)

loop_
_platon_squeeze_void_nr
_platon_squeeze_void_average_x
_platon_squeeze_void_average_y
_platon_squeeze_void_average_z
_platon_squeeze_void_volume
_platon_squeeze_void_count_electrons
_platon_squeeze_void_content
1 0.000 0.000 0.000 121 16 ' '
2 0.000 0.500 0.500 121 16 ' '
3 0.017 0.178 0.162 7 0 ' '
4 0.017 0.322 0.662 6 0 ' '
5 0.108 0.531 0.172 8 0 ' '
6 0.108 0.969 0.672 7 0 ' '
7 0.219 0.988 0.123 7 0 ' '
8 0.252 0.496 0.170 12 0 ' '
9 0.219 0.512 0.623 7 0 ' '
10 0.252 0.004 0.670 12 0 ' '
11 0.346 0.456 0.144 5 0 ' '
12 0.346 0.044 0.644 5 0 ' '
13 0.667 0.958 0.353 7 0 ' '
14 0.667 0.542 0.853 7 0 ' '
15 0.767 0.004 0.328 12 1 ' '
16 0.767 0.496 0.828 12 1 ' '
17 0.781 0.488 0.377 6 0 ' '
18 0.781 0.012 0.877 6 0 ' '
19 0.910 0.035 0.328 6 0 ' '
20 0.911 0.465 0.828 6 0 ' '
21 0.983 0.678 0.338 7 0 ' '
22 0.983 0.822 0.838 6 0 ' '
